data_2202366
loop_
_publ_author_name
'Chen, Hong-Bin'
'Zhou, Zhao-Hui'
'Wan, Hui-Lin'
'Ng, Seik Weng'

_publ_section_title
;
 <i>catena</i>-Poly[di-\m~2~-chloro(1,10-phenanthroline)cadmium(II)]
;
_journal_issue 10
_journal_name_full 'Acta Crystallographica Section E'
_journal_page_first m845
_journal_page_last m846
_journal_paper_doi 10.1107/S1600536803019214
_journal_volume 59
_journal_year 2003
_chemical_formula_iupac '[Cd (C12 H8 N2) Cl2]'
_chemical_formula_moiety '(C12 H8 N2), Cl2, Cd'
_chemical_formula_sum 'C12 H8 Cd Cl2 N2'
_chemical_formula_weight 363.50
_chemical_name_common 'Cadmium dichloride.1,10-phenanthroline'
_chemical_name_systematic
;
 catena-Dichloro(1,10-phenanthroline)cadmium(II)
;
_space_group_IT_number 15
_symmetry_cell_setting monoclinic
_symmetry_space_group_name_Hall '-C 2yc'
_symmetry_space_group_name_H-M 'C 1 2/c 1'
_atom_sites_solution_hydrogens geom
_atom_sites_solution_primary direct
_atom_sites_solution_secondary difmap
_audit_creation_method SHELXL-97
_cell_angle_alpha 90.00
_cell_angle_beta 110.2980(10)
_cell_angle_gamma 90.00
_cell_formula_units_Z 4
_cell_length_a 16.8600(10)
_cell_length_b 10.5210(7)
_cell_length_c 7.2325(5)
_cell_measurement_reflns_used 3213
_cell_measurement_temperature 223
_cell_measurement_theta_max 28.0
_cell_measurement_theta_min 2.3
_cell_volume 1203.26(14)
_computing_cell_refinement 'SAINT (Bruker, 1998)'
_computing_data_collection 'SMART (Bruker, 1998)'
_computing_data_reduction SAINT
_computing_molecular_graphics SHELXL97
_computing_publication_material SHELXL97
_computing_structure_refinement 'SHELXL97 (Sheldrick, 1997)'
_computing_structure_solution 'SHELXS97 (Sheldrick, 1997)'
_diffrn_ambient_temperature 298(2)
_diffrn_measured_fraction_theta_full 0.95
_diffrn_measured_fraction_theta_max 0.95
_diffrn_measurement_device_type 'Bruker APEX area-detector diffractometer'
_diffrn_measurement_method '\f and \w scan'
_diffrn_radiation_monochromator graphite
_diffrn_radiation_source 'fine-focus sealed tube'
_diffrn_radiation_type MoK\a
_diffrn_radiation_wavelength 0.71073
_diffrn_reflns_av_R_equivalents 0.031
_diffrn_reflns_av_sigmaI/netI 0.034
_diffrn_reflns_limit_h_max 22
_diffrn_reflns_limit_h_min -21
_diffrn_reflns_limit_k_max 13
_diffrn_reflns_limit_k_min -13
_diffrn_reflns_limit_l_max 9
_diffrn_reflns_limit_l_min -9
_diffrn_reflns_number 5052
_diffrn_reflns_theta_full 28.3
_diffrn_reflns_theta_max 28.3
_diffrn_reflns_theta_min 2.3
_diffrn_standards_decay_% 0
_diffrn_standards_number 0
_exptl_absorpt_coefficient_mu 2.23
_exptl_absorpt_correction_T_max 0.897
_exptl_absorpt_correction_T_min 0.692
_exptl_absorpt_correction_type Multi-scan.
_exptl_absorpt_process_details '(SADABS; Sheldrick, 1996)'
_exptl_crystal_colour Colorless
_exptl_crystal_density_diffrn 2.007
_exptl_crystal_density_method 'not measured'
_exptl_crystal_description Cylinder
_exptl_crystal_F_000 704
_exptl_crystal_size_max 0.15
_exptl_crystal_size_mid 0.14
_exptl_crystal_size_min 0.05
_refine_diff_density_max 2.23
_refine_diff_density_min -2.18
_refine_ls_extinction_method none
_refine_ls_goodness_of_fit_ref 1.24
_refine_ls_hydrogen_treatment constr
_refine_ls_matrix_type full
_refine_ls_number_parameters 78
_refine_ls_number_reflns 1403
_refine_ls_number_restraints 43
_refine_ls_restrained_S_all 1.30
_refine_ls_R_factor_all 0.069
_refine_ls_R_factor_gt 0.067
_refine_ls_shift/su_max 0.001
_refine_ls_shift/su_mean <0.001
_refine_ls_structure_factor_coef Fsqd
_refine_ls_weighting_details 'calc w = 1/[\s^2^(Fo^2^)+(0.0750P)^2^+10.4379P] where P = (Fo^2^+2Fc^2^)/3'
_refine_ls_weighting_scheme calc
_refine_ls_wR_factor_gt 0.157
_refine_ls_wR_factor_ref 0.159
_reflns_number_gt 1371
_reflns_number_total 1403
_reflns_threshold_expression I>2\s(I)
_cod_data_source_file bt6336.cif
_cod_data_source_block I
_cod_depositor_comments
;
The following automatic conversions were performed:
'_symmetry_cell_setting' value 'Monoclinic' changed to 'monoclinic'
according to '/home/saulius/struct/CIF-dictionaries/cif_core.dic'
dictionary named 'cif_core.dic' version 2.4.1 from 2010-06-29.

Automatic conversion script
Id: cif_fix_enum 1527 2010-12-29 10:47:43Z saulius 

The following automatic conversions were performed:

'_symmetry_cell_setting' value 'Monoclinic' changed to 'monoclinic'
according to /home/saulius/struct/CIF-dictionaries/cif_core.dic
dictionary named 'cif_core.dic' version 2.4.1 from 2010-06-29.

Automatic conversion script
Id: cif_fix_values 1715 2011-07-08 13:25:40Z adriana 
;
_cod_original_cell_volume 1203.30(10)
_cod_original_sg_symbol_H-M 'C 2/c'
_cod_database_code 2202366
_cod_database_fobs_code 2202366

loop_
_symmetry_equiv_pos_as_xyz
'x, y, z'
'x, -y, z+1/2'
'x+1/2, y+1/2, z'
'x+1/2, -y+1/2, z+1/2'
'-x, -y, -z'
'-x, y, -z-1/2'
'-x+1/2, -y+1/2, -z'
'-x+1/2, y+1/2, -z-1/2'

loop_
_atom_site_label
_atom_site_fract_x
_atom_site_fract_y
_atom_site_fract_z
_atom_site_U_iso_or_equiv
_atom_site_adp_type
_atom_site_calc_flag
_atom_site_refinement_flags
_atom_site_occupancy
_atom_site_disorder_assembly
_atom_site_disorder_group
_atom_site_type_symbol
Cd1 0.0000 0.57134(6) 0.2500 0.0277(3) Uani d S 1 . . Cd
Cl1 -0.09630(10) 0.4227(2) -0.0107(3) 0.0381(5) Uani d . 1 . . Cl
N1 0.0760(4) 0.7536(6) 0.4010(10) 0.0350(10) Uani d . 1 . . N
C1 0.1514(6) 0.7521(9) 0.5460(10) 0.052(2) Uani d DU 1 . . C
C2 0.1959(6) 0.8630(10) 0.619(2) 0.065(3) Uani d DU 1 . . C
C3 0.1601(6) 0.9780(10) 0.5420(10) 0.069(3) Uani d DU 1 . . C
C4 0.0802(6) 0.9834(7) 0.3970(10) 0.054(2) Uani d DU 1 . . C
C5 0.0395(3) 0.8671(7) 0.3251(8) 0.040(2) Uani d DU 1 . . C
C6 0.0398(4) 1.0989(9) 0.3220(10) 0.066(3) Uani d DU 1 . . C
H1 0.1747 0.6745 0.5997 0.062 Uiso calc R 1 . . H
H2 0.2489 0.8598 0.7170 0.078 Uiso calc R 1 . . H
H3 0.1899 1.0524 0.5876 0.082 Uiso calc R 1 . . H
H6 0.0667 1.1756 0.3683 0.080 Uiso calc R 1 . . H

loop_
_atom_site_aniso_label
_atom_site_aniso_U_11
_atom_site_aniso_U_22
_atom_site_aniso_U_33
_atom_site_aniso_U_12
_atom_site_aniso_U_13
_atom_site_aniso_U_23
Cd1 0.0330(4) 0.0209(4) 0.0218(4) 0.000 0.0001(3) 0.000
Cl1 0.0420(10) 0.0370(10) 0.0310(10) -0.0100(10) 0.0070(10) -0.0070(10)
N1 0.032(3) 0.041(4) 0.034(3) -0.005(3) 0.013(3) -0.013(3)
C1 0.042(4) 0.068(6) 0.043(4) -0.006(4) 0.012(4) -0.022(4)
C2 0.049(5) 0.096(7) 0.056(5) -0.026(5) 0.024(4) -0.033(5)
C3 0.082(6) 0.081(6) 0.064(6) -0.040(5) 0.052(5) -0.030(5)
C4 0.076(6) 0.048(5) 0.057(5) -0.023(4) 0.048(5) -0.018(4)
C5 0.062(5) 0.032(4) 0.046(4) -0.002(3) 0.044(4) -0.002(3)
C6 0.110(7) 0.044(5) 0.077(6) -0.020(4) 0.071(6) -0.015(4)

loop_
_atom_type_symbol
_atom_type_description
_atom_type_scat_dispersion_real
_atom_type_scat_dispersion_imag
_atom_type_scat_source
C C 0.0033 0.0016 'International Tables Vol C Tables 4.2.6.8 and 6.1.1.4'
H H 0.0000 0.0000 'International Tables Vol C Tables 4.2.6.8 and 6.1.1.4'
N N 0.0061 0.0033 'International Tables Vol C Tables 4.2.6.8 and 6.1.1.4'
Cl Cl 0.1484 0.1585 'International Tables Vol C Tables 4.2.6.8 and 6.1.1.4'
Cd Cd -0.8075 1.2024 'International Tables Vol C Tables 4.2.6.8 and 6.1.1.4'

loop_
_geom_angle_atom_site_label_1
_geom_angle_atom_site_label_2
_geom_angle_atom_site_label_3
_geom_angle_site_symmetry_1
_geom_angle_site_symmetry_3
_geom_angle
_geom_angle_publ_flag
N1 Cd1 N1 . 6_556 70.9(3) yes
N1 Cd1 Cl1 . . 161.1(2) yes
N1 Cd1 Cl1 . 2_565 92.1(2) yes
N1 Cd1 Cl1 . 5_565 85.8(2) yes
N1 Cd1 Cl1 . 6_556 93.0(2) yes
N1 Cd1 Cl1 6_556 . 93.0(2) no
N1 Cd1 Cl1 6_556 2_565 85.8(2) no
N1 Cd1 Cl1 6_556 5_565 92.1(2) no
N1 Cd1 Cl1 6_556 6_556 161.1(2) no
Cl1 Cd1 Cl1 . 2_565 96.70(10) yes
Cl1 Cd1 Cl1 . 5_565 84.90(10) yes
Cl1 Cd1 Cl1 . 6_556 104.40(10) yes
Cl1 Cd1 Cl1 2_565 5_565 177.40(10) no
Cl1 Cd1 Cl1 2_565 6_556 84.90(10) no
Cl1 Cd1 Cl1 5_565 6_556 96.70(10) yes
Cd1 Cl1 Cd1 . 5_565 95.06(6) no
C1 N1 C5 . . 119.8(7) no
C1 N1 Cd1 . . 124.7(6) no
C5 N1 Cd1 . . 115.4(4) no
N1 C1 C2 . . 122.0(10) no
C3 C2 C1 . . 119.0(10) no
C2 C3 C4 . . 121.0(9) no
C3 C4 C6 . . 122.8(8) no
C3 C4 C5 . . 117.4(8) no
C6 C4 C5 . . 119.8(8) no
N1 C5 C5 . 6_556 119.1(3) no
N1 C5 C4 . . 121.1(6) no
C5 C5 C4 6_556 . 119.9(4) no
C6 C6 C4 6_556 . 120.3(4) no
N1 C1 H1 . . 119.1 no
C2 C1 H1 . . 119.1 no
C3 C2 H2 . . 120.6 no
C1 C2 H2 . . 120.6 no
C2 C3 H3 . . 119.5 no
C4 C3 H3 . . 119.5 no
C6 C6 H6 6_556 . 119.8 no
C4 C6 H6 . . 119.8 no

loop_
_geom_bond_atom_site_label_1
_geom_bond_atom_site_label_2
_geom_bond_site_symmetry_2
_geom_bond_distance
_geom_bond_publ_flag
Cd1 N1 . 2.353(6) yes
Cd1 N1 6_556 2.353(6) no
Cd1 Cl1 . 2.552(2) yes
Cd1 Cl1 2_565 2.753(2) yes
Cd1 Cl1 5_565 2.753(2) no
Cd1 Cl1 6_556 2.552(2) no
N1 C1 . 1.340(10) no
N1 C5 . 1.370(10) no
C1 C2 . 1.387(8) no
C2 C3 . 1.377(9) no
C3 C4 . 1.391(9) no
C4 C6 . 1.408(8) no
C4 C5 . 1.411(8) no
C5 C5 6_556 1.398(9) no
C6 C6 6_556 1.380(10) no
C1 H1 . 0.93 no
C2 H2 . 0.93 no
C3 H3 . 0.93 no
C6 H6 . 0.93 no

loop_
_geom_torsion_atom_site_label_1
_geom_torsion_atom_site_label_2
_geom_torsion_atom_site_label_3
_geom_torsion_atom_site_label_4
_geom_torsion_site_symmetry_1
_geom_torsion_site_symmetry_4
_geom_torsion
_geom_torsion_publ_flag
N1 Cd1 Cl1 Cd1 . 5_565 61.1(5) no
N1 Cd1 Cl1 Cd1 6_556 5_565 91.8(2) no
Cl1 Cd1 Cl1 Cd1 6_556 5_565 -95.60(10) no
Cl1 Cd1 Cl1 Cd1 2_565 5_565 177.90(10) no
Cl1 Cd1 Cl1 Cd1 5_565 5_565 0.0 no
N1 Cd1 N1 C1 6_556 . -178.7(8) no
Cl1 Cd1 N1 C1 . . -146.0(6) no
Cl1 Cd1 N1 C1 6_556 . 11.4(6) no
Cl1 Cd1 N1 C1 2_565 . 96.5(6) no
Cl1 Cd1 N1 C1 5_565 . -85.0(6) no
N1 Cd1 N1 C5 6_556 . -0.9(3) no
Cl1 Cd1 N1 C5 . . 31.7(8) no
Cl1 Cd1 N1 C5 6_556 . -170.9(5) no
Cl1 Cd1 N1 C5 2_565 . -85.8(5) no
Cl1 Cd1 N1 C5 5_565 . 92.7(5) no
C5 N1 C1 C2 . . -3.0(10) no
Cd1 N1 C1 C2 . . 175.1(7) no
N1 C1 C2 C3 . . 2.0(10) no
C1 C2 C3 C4 . . 1(2) no
C2 C3 C4 C6 . . 177.1(9) no
C2 C3 C4 C5 . . -3.0(10) no
C1 N1 C5 C5 . 6_556 -179.4(8) no
Cd1 N1 C5 C5 . 6_556 3.0(10) no
C1 N1 C5 C4 . . .0(10) no
Cd1 N1 C5 C4 . . -177.6(5) no
C3 C4 C5 N1 . . 2.0(10) no
C6 C4 C5 N1 . . -177.8(8) no
C3 C4 C5 C5 . 6_556 -177.7(9) no
C6 C4 C5 C5 . 6_556 2.0(10) no
C3 C4 C6 C6 . 6_556 -180.0(10) no
C5 C4 C6 C6 . 6_556 1(2) no
